data_1559823
loop_
_publ_author_name
'Bai, Sha'
'Ma, Li-Li'
'Yang, Tao'
'Wang, Fang'
'Wang, Li-Feng'
'Hahn, F. Ekkehardt'
'Wang, Yao-Yu'
'Han, Ying-Feng'

_publ_section_title
;
 Supramolecular-induced regiocontrol over the photochemical [4 + 4]
 cyclodimerization of NHC- or azole-substituted anthracenes.
;
_journal_issue 6
_journal_name_full 'Chemical science'
_journal_page_first 2165
_journal_page_last 2171
_journal_paper_doi 10.1039/d0sc06017h
_journal_volume 12
_journal_year 2020
_chemical_formula_moiety 'C20 H14 N4'
_chemical_formula_sum 'C20 H14 N4'
_chemical_formula_weight 310.35
_space_group_crystal_system monoclinic
_space_group_IT_number 15
_space_group_name_Hall '-C 2yc'
_space_group_name_H-M_alt 'C 1 2/c 1'
_atom_sites_solution_hydrogens geom
_atom_sites_solution_primary iterative
_audit_creation_date 2020-12-02
_audit_creation_method
;
Olex2 1.2
(compiled 2018.05.29 svn.r3508 for OlexSys, GUI svn.r5506)
;
_audit_update_record
;
2020-12-02 deposited with the CCDC.	2020-12-17 downloaded from the CCDC.
;
_cell_angle_alpha 90
_cell_angle_beta 109.900(2)
_cell_angle_gamma 90
_cell_formula_units_Z 4
_cell_length_a 15.8604(11)
_cell_length_b 11.0803(8)
_cell_length_c 9.0716(6)
_cell_measurement_reflns_used 4764
_cell_measurement_temperature 185(2)
_cell_measurement_theta_max 26.31
_cell_measurement_theta_min 2.73
_cell_volume 1499.03(18)
_computing_cell_refinement 'SAINT V8.38A (?, 2016)'
_computing_data_reduction 'SAINT V8.38A (?, 2016)'
_computing_molecular_graphics 'Olex2 (Dolomanov et al., 2009)'
_computing_publication_material 'Olex2 (Dolomanov et al., 2009)'
_computing_structure_refinement 'ShelXL (Sheldrick, 2015)'
_computing_structure_solution 'olex2.solve (Bourhis et al., 2015)'
_diffrn_ambient_temperature 185.01
_diffrn_measured_fraction_theta_full 0.996
_diffrn_measured_fraction_theta_max 0.996
_diffrn_measurement_device_type 'Bruker APEX-II CCD'
_diffrn_measurement_method '\f and \w scans'
_diffrn_radiation_type MoK\a
_diffrn_radiation_wavelength 0.71073
_diffrn_reflns_av_R_equivalents 0.0405
_diffrn_reflns_av_unetI/netI 0.0239
_diffrn_reflns_Laue_measured_fraction_full 0.996
_diffrn_reflns_Laue_measured_fraction_max 0.996
_diffrn_reflns_limit_h_max 19
_diffrn_reflns_limit_h_min -19
_diffrn_reflns_limit_k_max 13
_diffrn_reflns_limit_k_min -13
_diffrn_reflns_limit_l_max 11
_diffrn_reflns_limit_l_min -10
_diffrn_reflns_number 11365
_diffrn_reflns_point_group_measured_fraction_full 0.996
_diffrn_reflns_point_group_measured_fraction_max 0.996
_diffrn_reflns_theta_full 25.242
_diffrn_reflns_theta_max 26.403
_diffrn_reflns_theta_min 2.732
_diffrn_standards_number 0
_exptl_absorpt_coefficient_mu 0.085
_exptl_absorpt_correction_T_max 0.7454
_exptl_absorpt_correction_T_min 0.6992
_exptl_absorpt_correction_type multi-scan
_exptl_absorpt_process_details
;
SADABS-2016/2 (Bruker,2016/2) was used for absorption correction.
wR2(int) was 0.1595 before and 0.0782 after correction.
The Ratio of minimum to maximum transmission is 0.9380.
The \l/2 correction factor is Not present.
;
_exptl_crystal_colour colourless
_exptl_crystal_colour_primary colourless
_exptl_crystal_density_diffrn 1.375
_exptl_crystal_description block
_exptl_crystal_F_000 648
_exptl_crystal_size_max 0.25
_exptl_crystal_size_mid 0.2
_exptl_crystal_size_min 0.18
_refine_diff_density_max 0.206
_refine_diff_density_min -0.177
_refine_diff_density_rms 0.036
_refine_ls_extinction_method none
_refine_ls_goodness_of_fit_ref 1.073
_refine_ls_hydrogen_treatment constr
_refine_ls_matrix_type full
_refine_ls_number_parameters 109
_refine_ls_number_reflns 1528
_refine_ls_number_restraints 0
_refine_ls_restrained_S_all 1.073
_refine_ls_R_factor_all 0.0502
_refine_ls_R_factor_gt 0.0393
_refine_ls_shift/su_max 0.000
_refine_ls_shift/su_mean 0.000
_refine_ls_structure_factor_coef Fsqd
_refine_ls_weighting_details 'w=1/[\s^2^(Fo^2^)+(0.0493P)^2^+0.9304P] where P=(Fo^2^+2Fc^2^)/3'
_refine_ls_weighting_scheme calc
_refine_ls_wR_factor_gt 0.1014
_refine_ls_wR_factor_ref 0.1105
_reflns_Friedel_coverage 0.000
_reflns_number_gt 1269
_reflns_number_total 1528
_reflns_threshold_expression 'I > 2\s(I)'
_cod_data_source_file d0sc06017h2.cif
_cod_data_source_block mo_h19040201_0m_a
_cod_depositor_comments
;Adding full bibliography for 1559823--1559829.cif.

 Adding full bibliography for 1559823--1559829.cif.
;
_cod_database_code 1559823
_shelx_shelxl_version_number 2018/3
_shelx_space_group_comment
;
The symmetry employed for this shelxl refinement is uniquely defined
by the following loop, which should always be used as a source of
symmetry information in preference to the above space-group names.
They are only intended as comments.
;
_shelx_estimated_absorpt_t_max 0.985
_shelx_estimated_absorpt_t_min 0.979
_olex2_refinement_description
;
1. Fixed Uiso
 At 1.2 times of:
  All C(H) groups
2.a Aromatic/amide H refined with riding coordinates:
 C9(H9), C10(H10), C3(H3), C7(H7), C5(H5), C1(H1), C2(H2)
;
_olex2_submission_special_instructions 'No special instructions were received'

loop_
_space_group_symop_operation_xyz
'x, y, z'
'-x, y, -z+1/2'
'x+1/2, y+1/2, z'
'-x+1/2, y+1/2, -z+1/2'
'-x, -y, -z'
'x, -y, z-1/2'
'-x+1/2, -y+1/2, -z'
'x+1/2, -y+1/2, z-1/2'

loop_
_atom_site_label
_atom_site_type_symbol
_atom_site_fract_x
_atom_site_fract_y
_atom_site_fract_z
_atom_site_U_iso_or_equiv
_atom_site_adp_type
_atom_site_occupancy
_atom_site_site_symmetry_order
_atom_site_calc_flag
_atom_site_refinement_flags_posn
_atom_site_refinement_flags_adp
_atom_site_refinement_flags_occupancy
_atom_site_disorder_assembly
_atom_site_disorder_group
N2 N 0.25039(7) 0.40246(10) 0.71358(13) 0.0267(3) Uani 1 1 d . . . . .
N1 N 0.16528(8) 0.35079(12) 0.85386(15) 0.0370(3) Uani 1 1 d . . . . .
C6 C 0.43003(8) 0.50475(11) 0.56316(14) 0.0228(3) Uani 1 1 d . . . . .
C8 C 0.53892(8) 0.60899(11) 0.47393(14) 0.0232(3) Uani 1 1 d . . . . .
C9 C 0.57984(9) 0.71641(12) 0.44388(15) 0.0268(3) Uani 1 1 d . . . . .
H9 H 0.559697 0.792444 0.467177 0.032 Uiso 1 1 calc R . . . .
C10 C 0.64696(9) 0.71256(12) 0.38272(15) 0.0272(3) Uani 1 1 d . . . . .
H10 H 0.673328 0.785224 0.363622 0.033 Uiso 1 1 calc R . . . .
C3 C 0.18160(9) 0.48487(13) 0.67886(17) 0.0321(3) Uani 1 1 d . . . . .
H3 H 0.171859 0.551466 0.609086 0.038 Uiso 1 1 calc R . . . .
C7 C 0.46992(9) 0.61122(11) 0.53705(15) 0.0245(3) Uani 1 1 d . . . . .
H7 H 0.449792 0.686516 0.562664 0.029 Uiso 1 1 calc R . . . .
C4 C 0.32241(9) 0.40106(12) 0.65262(15) 0.0251(3) Uani 1 1 d . . . . .
C5 C 0.35975(8) 0.50608(12) 0.62814(14) 0.0247(3) Uani 1 1 d . . . . .
H5 H 0.339015 0.580743 0.654373 0.030 Uiso 1 1 calc R . . . .
C1 C 0.23719(9) 0.32450(13) 0.81940(16) 0.0318(3) Uani 1 1 d . . . . .
H1 H 0.275660 0.258411 0.863495 0.038 Uiso 1 1 calc R . . . .
C2 C 0.13052(10) 0.45109(14) 0.76520(19) 0.0381(4) Uani 1 1 d . . . . .
H2 H 0.077569 0.491603 0.764374 0.046 Uiso 1 1 calc R . . . .

loop_
_atom_site_aniso_label
_atom_site_aniso_U_11
_atom_site_aniso_U_22
_atom_site_aniso_U_33
_atom_site_aniso_U_23
_atom_site_aniso_U_13
_atom_site_aniso_U_12
N2 0.0253(6) 0.0296(6) 0.0278(6) -0.0007(5) 0.0124(5) -0.0034(4)
N1 0.0371(7) 0.0413(7) 0.0390(7) -0.0022(6) 0.0214(6) -0.0075(5)
C6 0.0217(6) 0.0267(7) 0.0196(6) 0.0001(5) 0.0065(5) 0.0003(5)
C8 0.0224(7) 0.0259(7) 0.0207(6) 0.0001(5) 0.0065(5) -0.0013(5)
C9 0.0283(7) 0.0236(7) 0.0293(7) -0.0019(5) 0.0107(6) -0.0008(5)
C10 0.0285(7) 0.0252(7) 0.0291(7) -0.0001(5) 0.0112(6) -0.0053(5)
C3 0.0292(7) 0.0325(7) 0.0372(8) 0.0008(6) 0.0148(6) 0.0005(6)
C7 0.0257(7) 0.0235(7) 0.0247(6) -0.0011(5) 0.0091(5) 0.0018(5)
C4 0.0222(6) 0.0317(7) 0.0223(6) -0.0008(5) 0.0090(5) -0.0019(5)
C5 0.0247(7) 0.0261(7) 0.0242(6) -0.0013(5) 0.0096(5) 0.0008(5)
C1 0.0340(8) 0.0331(7) 0.0323(7) 0.0013(6) 0.0167(6) -0.0053(6)
C2 0.0316(8) 0.0436(9) 0.0462(9) -0.0024(7) 0.0223(7) -0.0012(7)

loop_
_atom_type_symbol
_atom_type_description
_atom_type_scat_dispersion_real
_atom_type_scat_dispersion_imag
_atom_type_scat_source
C C 0.0033 0.0016 'International Tables Vol C Tables 4.2.6.8 and 6.1.1.4'
H H 0.0000 0.0000 'International Tables Vol C Tables 4.2.6.8 and 6.1.1.4'
N N 0.0061 0.0033 'International Tables Vol C Tables 4.2.6.8 and 6.1.1.4'

loop_
_geom_angle_atom_site_label_1
_geom_angle_atom_site_label_2
_geom_angle_atom_site_label_3
_geom_angle
_geom_angle_site_symmetry_1
_geom_angle_site_symmetry_3
_geom_angle_publ_flag
C3 N2 C4 126.54(11) . . ?
C1 N2 C3 106.43(11) . . ?
C1 N2 C4 127.02(12) . . ?
C1 N1 C2 104.37(12) . . ?
C7 C6 C8 119.41(12) . 5_666 ?
C7 C6 C5 121.59(12) . . ?
C5 C6 C8 118.99(11) . 5_666 ?
C9 C8 C6 118.28(12) . 5_666 ?
C7 C8 C6 119.40(11) . 5_666 ?
C7 C8 C9 122.32(11) . . ?
C8 C9 H9 119.2 . . ?
C10 C9 C8 121.53(12) . . ?
C10 C9 H9 119.2 . . ?
C9 C10 H10 120.2 . . ?
C9 C10 C4 119.63(12) . 5_666 ?
C4 C10 H10 120.2 5_666 . ?
N2 C3 H3 127.2 . . ?
C2 C3 N2 105.53(13) . . ?
C2 C3 H3 127.2 . . ?
C6 C7 C8 121.18(11) . . ?
C6 C7 H7 119.4 . . ?
C8 C7 H7 119.4 . . ?
C10 C4 N2 118.40(11) 5_666 . ?
C5 C4 N2 120.32(11) . . ?
C5 C4 C10 121.29(12) . 5_666 ?
C6 C5 H5 119.9 . . ?
C4 C5 C6 120.27(12) . . ?
C4 C5 H5 119.9 . . ?
N2 C1 H1 123.8 . . ?
N1 C1 N2 112.46(13) . . ?
N1 C1 H1 123.8 . . ?
N1 C2 H2 124.4 . . ?
C3 C2 N1 111.21(13) . . ?
C3 C2 H2 124.4 . . ?

loop_
_geom_bond_atom_site_label_1
_geom_bond_atom_site_label_2
_geom_bond_distance
_geom_bond_site_symmetry_2
_geom_bond_publ_flag
N2 C3 1.3746(18) . ?
N2 C4 1.4285(16) . ?
N2 C1 1.3595(17) . ?
N1 C1 1.3138(18) . ?
N1 C2 1.373(2) . ?
C6 C8 1.4342(17) 5_666 ?
C6 C7 1.3965(18) . ?
C6 C5 1.4275(17) . ?
C8 C9 1.4257(17) . ?
C8 C7 1.3973(17) . ?
C9 H9 0.9500 . ?
C9 C10 1.3583(18) . ?
C10 H10 0.9500 . ?
C10 C4 1.4248(18) 5_666 ?
C3 H3 0.9500 . ?
C3 C2 1.3572(19) . ?
C7 H7 0.9500 . ?
C4 C5 1.3578(18) . ?
C5 H5 0.9500 . ?
C1 H1 0.9500 . ?
C2 H2 0.9500 . ?
